data_4131503
loop_
_publ_author_name
'Wilkerson-Hill, Sidney M'
'Yu, Diana'
'Painter, Phillip P.'
'Fisher, Ethan L.'
'Tantillo, Dean J.'
'Sarpong, Richmond'
'Hein, Jason E.'

_publ_section_title
;
 Mechanism of a No-Metal-Added Heterocycloisomerization of
 Alkynylcyclopropylhydrazones: Synthesis of Cycloheptane-Fused
 Aminopyrroles Facilitated by Copper Salts at Trace Loadings.
;
_journal_issue 30
_journal_name_full 'Journal of the American Chemical Society'
_journal_page_first 10569
_journal_page_last 10577
_journal_paper_doi 10.1021/jacs.7b06007
_journal_volume 139
_journal_year 2017
_chemical_formula_moiety 'C19 H22 N2 O4 S, 0.34(C6 H6)'
_chemical_formula_sum 'C21.05 H24.05 N2 O4 S'
_chemical_formula_weight 401.17
_chemical_name_common SMHVI-hydrazone
_chemical_name_systematic
; 
 sarpong66 
;
_space_group.centring_type C-centered

_space_group_crystal_system monoclinic
_space_group_IT_number 15
_space_group_name_Hall '-C 2yc'
_space_group_name_H-M_alt 'C 1 2/c 1'
_atom_sites_solution_hydrogens mixed
_atom_sites_solution_primary iterative
_atom_sites_solution_secondary difmap
_audit_creation_method SHELXL-2013
_cell_angle_alpha 90
_cell_angle_beta 97.743(2)
_cell_angle_gamma 90
_cell_formula_units_Z 8
_cell_length_a 28.1144(10)
_cell_length_b 17.0847(5)
_cell_length_c 10.0476(3)
_cell_measurement_reflns_used 9905
_cell_measurement_temperature 100(2)
_cell_measurement_theta_max 68.54
_cell_measurement_theta_min 3.03
_cell_volume 4782.1(3)
_computing_cell_refinement 'Bruker SAINT'
_computing_data_collection 'Bruker APEX2'
_computing_data_reduction 'Bruker SAINT'
_computing_molecular_graphics ORTEP-32
_computing_publication_material WinGX
_computing_structure_refinement SHELXL-2013
_computing_structure_solution SHELXT
_diffrn_ambient_temperature 100(2)
_diffrn_detector_area_resol_mean 8.366
_diffrn_measured_fraction_theta_full 0.997
_diffrn_measured_fraction_theta_max 0.990
_diffrn_measurement_device_type 'Bruker APEX-II CCD'
_diffrn_measurement_method 'phi and omega scans'
_diffrn_radiation_type CuK\a
_diffrn_radiation_wavelength 1.54178
_diffrn_reflns_av_R_equivalents 0.0217
_diffrn_reflns_av_unetI/netI 0.0166
_diffrn_reflns_Laue_measured_fraction_full 0.997
_diffrn_reflns_Laue_measured_fraction_max 0.990
_diffrn_reflns_limit_h_max 33
_diffrn_reflns_limit_h_min -33
_diffrn_reflns_limit_k_max 20
_diffrn_reflns_limit_k_min -20
_diffrn_reflns_limit_l_max 10
_diffrn_reflns_limit_l_min -12
_diffrn_reflns_number 30737
_diffrn_reflns_point_group_measured_fraction_full 0.997
_diffrn_reflns_point_group_measured_fraction_max 0.990
_diffrn_reflns_theta_full 67.000
_diffrn_reflns_theta_max 68.602
_diffrn_reflns_theta_min 3.034
_diffrn_source 'microfocus rotating anode'
_exptl_absorpt_coefficient_mu 1.411
_exptl_absorpt_correction_T_max 0.929
_exptl_absorpt_correction_T_min 0.853
_exptl_absorpt_correction_type multi-scan
_exptl_absorpt_process_details SADABS
_exptl_crystal_colour colorless
_exptl_crystal_density_diffrn 1.114
_exptl_crystal_description blade
_exptl_crystal_F_000 1698.9
_exptl_crystal_size_max 0.080
_exptl_crystal_size_mid 0.040
_exptl_crystal_size_min 0.020
_refine_diff_density_max 1.024
_refine_diff_density_min -0.346
_refine_diff_density_rms 0.070
_refine_ls_extinction_method none
_refine_ls_goodness_of_fit_ref 1.058
_refine_ls_hydrogen_treatment constr
_refine_ls_matrix_type full
_refine_ls_number_parameters 265
_refine_ls_number_reflns 4366
_refine_ls_number_restraints 0
_refine_ls_restrained_S_all 1.058
_refine_ls_R_factor_all 0.0599
_refine_ls_R_factor_gt 0.0539
_refine_ls_shift/su_max 0.002
_refine_ls_shift/su_mean 0.000
_refine_ls_structure_factor_coef Fsqd
_refine_ls_weighting_details 'w=1/[\s^2^(Fo^2^)+(0.1082P)^2^+5.7956P] where P=(Fo^2^+2Fc^2^)/3'
_refine_ls_weighting_scheme calc
_refine_ls_wR_factor_gt 0.1644
_refine_ls_wR_factor_ref 0.1695
_reflns_Friedel_coverage 0.000
_reflns_number_gt 3796
_reflns_number_total 4366
_reflns_threshold_expression 'I > 2\s(I)'
_cod_data_source_file ja7b06007_si_002.cif
_cod_data_source_block sarpong66
_cod_original_sg_symbol_H-M 'C 2/c'
_cod_database_code 4131503
_shelx_space_group_comment
; 
The symmetry employed for this shelxl refinement is uniquely defined 
by the following loop, which should always be used as a source of 
symmetry information in preference to the above space-group names. 
They are only intended as comments. 
;
_shelx_estimated_absorpt_t_min 0.895
_shelx_estimated_absorpt_t_max 0.972
_shelxl_version_number 2013-4

loop_
_space_group_symop_operation_xyz
'x, y, z'
'-x, y, -z+1/2'
'x+1/2, y+1/2, z'
'-x+1/2, y+1/2, -z+1/2'
'-x, -y, -z'
'x, -y, z-1/2'
'-x+1/2, -y+1/2, -z'
'x+1/2, -y+1/2, z-1/2'

loop_
_atom_site_label
_atom_site_type_symbol
_atom_site_fract_x
_atom_site_fract_y
_atom_site_fract_z
_atom_site_U_iso_or_equiv
_atom_site_adp_type
_atom_site_occupancy
_atom_site_site_symmetry_order
_atom_site_calc_flag
_atom_site_refinement_flags_posn
_atom_site_refinement_flags_adp
_atom_site_refinement_flags_occupancy
C1 C 0.36531(8) 0.37930(13) 0.8610(2) 0.0302(5) Uani 1 1 d . . .
C2 C 0.36348(9) 0.45827(14) 0.8285(2) 0.0324(5) Uani 1 1 d . . .
H2 H 0.3419 0.4923 0.8652 0.039 Uiso 1 1 calc R U .
C3 C 0.39361(9) 0.48668(15) 0.7417(3) 0.0366(6) Uani 1 1 d . . .
H3 H 0.3927 0.5408 0.7196 0.044 Uiso 1 1 calc R U .
C4 C 0.42478(9) 0.43857(17) 0.6868(2) 0.0398(6) Uani 1 1 d . . .
C5 C 0.42565(10) 0.35865(17) 0.7196(3) 0.0438(6) Uani 1 1 d . . .
H5 H 0.4469 0.3246 0.6815 0.053 Uiso 1 1 calc R U .
C6 C 0.39605(10) 0.32881(15) 0.8065(3) 0.0384(6) Uani 1 1 d . . .
H6 H 0.3968 0.2747 0.8284 0.046 Uiso 1 1 calc R U .
C7 C 0.45770(10) 0.4701(2) 0.5926(3) 0.0546(8) Uani 1 1 d . . .
H7A H 0.4542 0.5271 0.5860 0.082 Uiso 1 1 calc R U .
H7B H 0.4493 0.4467 0.5036 0.082 Uiso 1 1 calc R U .
H7C H 0.4910 0.4570 0.6273 0.082 Uiso 1 1 calc R U .
C8 C 0.26271(8) 0.20640(11) 0.7220(2) 0.0253(5) Uani 1 1 d . . .
C9 C 0.21199(8) 0.23682(12) 0.6938(2) 0.0279(5) Uani 1 1 d . . .
H9A H 0.2119 0.2836 0.6357 0.033 Uiso 1 1 calc R U .
H9B H 0.2018 0.2538 0.7798 0.033 Uiso 1 1 calc R U .
C10 C 0.17498(8) 0.17874(12) 0.6265(2) 0.0284(5) Uani 1 1 d . . .
H10A H 0.1691 0.1376 0.6917 0.034 Uiso 1 1 calc R U .
H10B H 0.1443 0.2063 0.5984 0.034 Uiso 1 1 calc R U .
C11 C 0.19225(9) 0.14080(13) 0.5040(2) 0.0299(5) Uani 1 1 d . . .
H11A H 0.1688 0.1004 0.4675 0.036 Uiso 1 1 calc R U .
H11B H 0.1935 0.1811 0.4336 0.036 Uiso 1 1 calc R U .
C12 C 0.24097(8) 0.10366(12) 0.5355(2) 0.0261(5) Uani 1 1 d . . .
H12 H 0.2540 0.0809 0.4561 0.031 Uiso 1 1 calc R U .
C13 C 0.27858(8) 0.13963(12) 0.6408(2) 0.0249(5) Uani 1 1 d . . .
C14 C 0.32803(9) 0.14250(12) 0.6157(2) 0.0300(5) Uani 1 1 d . . .
C16 C 0.25474(8) 0.05970(12) 0.6654(2) 0.0258(5) Uani 1 1 d . . .
H16 H 0.2303 0.0620 0.7290 0.031 Uiso 1 1 calc R U .
C17 C 0.27972(8) -0.01628(12) 0.6626(2) 0.0278(5) Uani 1 1 d . . .
C18 C 0.33367(10) -0.09468(13) 0.5585(3) 0.0382(6) Uani 1 1 d . . .
H18A H 0.3106 -0.1355 0.5214 0.046 Uiso 1 1 calc R U .
H18B H 0.3493 -0.1120 0.6478 0.046 Uiso 1 1 calc R U .
C19 C 0.36991(13) -0.0812(2) 0.4675(4) 0.0611(9) Uani 1 1 d . . .
H19A H 0.3540 -0.0630 0.3802 0.092 Uiso 1 1 calc R U .
H19B H 0.3870 -0.1302 0.4555 0.092 Uiso 1 1 calc R U .
H19C H 0.3928 -0.0415 0.5063 0.092 Uiso 1 1 calc R U .
C20 C 0.4738(3) 0.2883(7) 0.1327(8) 0.128(4) Uani 0.684(8) 1 d . . P
H20 H 0.4552 0.2885 0.0465 0.154 Uiso 0.684(8) 1 calc R U P
C21 C 0.4516(3) 0.2874(6) 0.2435(8) 0.114(3) Uani 0.684(8) 1 d . . P
H21 H 0.4176 0.2856 0.2366 0.137 Uiso 0.684(8) 1 calc R U P
C22 C 0.4774(3) 0.2890(7) 0.3576(8) 0.131(4) Uani 0.684(8) 1 d . . P
H22 H 0.4625 0.2907 0.4369 0.157 Uiso 0.684(8) 1 calc R U P
N1 N 0.28184(7) 0.29927(10) 0.88161(19) 0.0283(4) Uani 1 1 d . . .
H1 H 0.2623 0.3337 0.8449 0.034 Uiso 1 1 d R U .
N2 N 0.29560(7) 0.23561(10) 0.80764(18) 0.0266(4) Uani 1 1 d . . .
C15 C 0.36824(10) 0.14670(15) 0.5930(3) 0.0417(6) Uani 1 1 d . . .
H15 H 0.4005 0.1501 0.5749 0.050 Uiso 1 1 calc R U .
O1 O 0.35375(7) 0.28356(10) 1.05259(16) 0.0382(4) Uani 1 1 d . . .
O2 O 0.30644(7) 0.40672(10) 1.03488(17) 0.0374(4) Uani 1 1 d . . .
O3 O 0.27249(7) -0.06995(8) 0.73655(16) 0.0337(4) Uani 1 1 d . . .
O4 O 0.30895(6) -0.02050(8) 0.56981(16) 0.0331(4) Uani 1 1 d . . .
S1 S 0.32737(2) 0.34242(3) 0.97245(5) 0.0301(2) Uani 1 1 d . . .

loop_
_atom_site_aniso_label
_atom_site_aniso_U_11
_atom_site_aniso_U_22
_atom_site_aniso_U_33
_atom_site_aniso_U_23
_atom_site_aniso_U_13
_atom_site_aniso_U_12
C1 0.0379(12) 0.0287(11) 0.0243(11) 0.0000(9) 0.0057(9) -0.0090(9)
C2 0.0366(12) 0.0280(11) 0.0317(12) 0.0013(9) 0.0013(10) -0.0073(9)
C3 0.0373(13) 0.0355(13) 0.0352(13) 0.0103(10) -0.0020(10) -0.0112(10)
C4 0.0314(12) 0.0573(16) 0.0298(12) 0.0134(11) 0.0004(10) -0.0110(11)
C5 0.0377(14) 0.0527(16) 0.0435(15) 0.0034(12) 0.0140(11) 0.0010(12)
C6 0.0454(14) 0.0326(12) 0.0392(14) 0.0032(10) 0.0124(11) -0.0023(10)
C7 0.0384(14) 0.080(2) 0.0462(16) 0.0235(16) 0.0094(12) -0.0063(14)
C8 0.0401(12) 0.0144(9) 0.0236(10) 0.0026(8) 0.0120(9) -0.0033(8)
C9 0.0383(12) 0.0178(10) 0.0298(11) 0.0001(8) 0.0130(9) -0.0009(8)
C10 0.0354(11) 0.0218(10) 0.0294(11) 0.0027(9) 0.0090(9) -0.0016(9)
C11 0.0422(13) 0.0247(10) 0.0234(11) 0.0019(8) 0.0059(9) -0.0033(9)
C12 0.0416(12) 0.0172(9) 0.0208(10) -0.0002(8) 0.0096(9) -0.0037(8)
C13 0.0360(11) 0.0171(9) 0.0233(10) 0.0018(8) 0.0096(9) 0.0000(8)
C14 0.0456(14) 0.0173(10) 0.0287(12) -0.0004(8) 0.0112(10) -0.0013(9)
C16 0.0409(12) 0.0165(10) 0.0217(10) -0.0007(8) 0.0107(9) -0.0029(8)
C17 0.0417(12) 0.0188(10) 0.0236(11) -0.0019(8) 0.0077(9) -0.0032(9)
C18 0.0528(15) 0.0206(11) 0.0436(14) -0.0055(10) 0.0154(12) 0.0065(10)
C19 0.069(2) 0.0492(17) 0.070(2) -0.0110(16) 0.0262(17) 0.0026(15)
C20 0.086(5) 0.220(11) 0.072(5) 0.014(6) -0.011(4) -0.002(6)
C21 0.079(4) 0.181(9) 0.079(5) -0.018(5) 0.002(4) 0.042(5)
C22 0.077(5) 0.220(11) 0.091(5) -0.069(6) -0.002(4) 0.015(6)
N1 0.0396(10) 0.0181(8) 0.0295(10) -0.0032(7) 0.0125(8) -0.0024(7)
N2 0.0403(10) 0.0159(8) 0.0258(9) -0.0008(7) 0.0123(8) -0.0028(7)
C15 0.0428(14) 0.0318(12) 0.0540(16) -0.0034(11) 0.0194(12) -0.0019(10)
O1 0.0534(11) 0.0328(9) 0.0295(9) 0.0037(7) 0.0091(7) -0.0066(8)
O2 0.0547(11) 0.0278(8) 0.0326(9) -0.0088(7) 0.0163(8) -0.0093(7)
O3 0.0577(11) 0.0187(7) 0.0268(8) 0.0019(6) 0.0133(7) 0.0011(7)
O4 0.0510(10) 0.0183(7) 0.0338(9) -0.0003(6) 0.0194(7) 0.0031(7)
S1 0.0445(4) 0.0229(3) 0.0247(3) -0.00251(19) 0.0115(2) -0.0074(2)

loop_
_atom_type_symbol
_atom_type_description
_atom_type_scat_dispersion_real
_atom_type_scat_dispersion_imag
_atom_type_scat_source
C C 0.0181 0.0091 'International Tables Vol C Tables 4.2.6.8 and 6.1.1.4'
H H 0.0000 0.0000 'International Tables Vol C Tables 4.2.6.8 and 6.1.1.4'
N N 0.0311 0.0180 'International Tables Vol C Tables 4.2.6.8 and 6.1.1.4'
O O 0.0492 0.0322 'International Tables Vol C Tables 4.2.6.8 and 6.1.1.4'
S S 0.3331 0.5567 'International Tables Vol C Tables 4.2.6.8 and 6.1.1.4'

loop_
_geom_angle_atom_site_label_1
_geom_angle_atom_site_label_2
_geom_angle_atom_site_label_3
_geom_angle
_geom_angle_site_symmetry_1
_geom_angle_site_symmetry_3
C6 C1 C2 121.2(2) . .
C6 C1 S1 119.44(18) . .
C2 C1 S1 119.37(19) . .
C3 C2 C1 118.9(2) . .
C3 C2 H2 120.6 . .
C1 C2 H2 120.6 . .
C4 C3 C2 121.5(2) . .
C4 C3 H3 119.3 . .
C2 C3 H3 119.3 . .
C3 C4 C5 118.7(2) . .
C3 C4 C7 121.2(3) . .
C5 C4 C7 120.1(3) . .
C6 C5 C4 120.9(3) . .
C6 C5 H5 119.5 . .
C4 C5 H5 119.5 . .
C5 C6 C1 118.7(2) . .
C5 C6 H6 120.6 . .
C1 C6 H6 120.6 . .
C4 C7 H7A 109.5 . .
C4 C7 H7B 109.5 . .
H7A C7 H7B 109.5 . .
C4 C7 H7C 109.5 . .
H7A C7 H7C 109.5 . .
H7B C7 H7C 109.5 . .
N2 C8 C13 114.9(2) . .
N2 C8 C9 124.91(19) . .
C13 C8 C9 120.10(19) . .
C8 C9 C10 115.44(17) . .
C8 C9 H9A 108.4 . .
C10 C9 H9A 108.4 . .
C8 C9 H9B 108.4 . .
C10 C9 H9B 108.4 . .
H9A C9 H9B 107.5 . .
C11 C10 C9 111.15(18) . .
C11 C10 H10A 109.4 . .
C9 C10 H10A 109.4 . .
C11 C10 H10B 109.4 . .
C9 C10 H10B 109.4 . .
H10A C10 H10B 108.0 . .
C12 C11 C10 112.87(19) . .
C12 C11 H11A 109.0 . .
C10 C11 H11A 109.0 . .
C12 C11 H11B 109.0 . .
C10 C11 H11B 109.0 . .
H11A C11 H11B 107.8 . .
C11 C12 C16 120.81(18) . .
C11 C12 C13 120.26(18) . .
C16 C12 C13 61.74(13) . .
C11 C12 H12 114.6 . .
C16 C12 H12 114.6 . .
C13 C12 H12 114.6 . .
C14 C13 C8 115.53(18) . .
C14 C13 C12 119.10(19) . .
C8 C13 C12 117.02(19) . .
C14 C13 C16 120.13(18) . .
C8 C13 C16 114.49(17) . .
C12 C13 C16 58.78(13) . .
C15 C14 C13 178.2(3) . .
C17 C16 C12 119.22(18) . .
C17 C16 C13 123.53(19) . .
C12 C16 C13 59.49(13) . .
C17 C16 H16 114.5 . .
C12 C16 H16 114.5 . .
C13 C16 H16 114.5 . .
O3 C17 O4 124.1(2) . .
O3 C17 C16 122.2(2) . .
O4 C17 C16 113.70(18) . .
O4 C18 C19 106.8(2) . .
O4 C18 H18A 110.4 . .
C19 C18 H18A 110.4 . .
O4 C18 H18B 110.4 . .
C19 C18 H18B 110.4 . .
H18A C18 H18B 108.6 . .
C18 C19 H19A 109.5 . .
C18 C19 H19B 109.5 . .
H19A C19 H19B 109.5 . .
C18 C19 H19C 109.5 . .
H19A C19 H19C 109.5 . .
H19B C19 H19C 109.5 . .
C21 C20 C22 121.0(7) . 2_655
C21 C20 H20 119.5 . .
C22 C20 H20 119.5 2_655 .
C22 C21 C20 118.1(8) . .
C22 C21 H21 120.9 . .
C20 C21 H21 120.9 . .
C21 C22 C20 120.8(8) . 2_655
C21 C22 H22 119.6 . .
C20 C22 H22 119.6 2_655 .
N2 N1 S1 113.13(15) . .
N2 N1 H1 120.9 . .
S1 N1 H1 109.8 . .
C8 N2 N1 115.74(19) . .
C14 C15 H15 180.0 . .
C17 O4 C18 116.72(17) . .
O2 S1 O1 120.36(11) . .
O2 S1 N1 104.62(10) . .
O1 S1 N1 107.64(10) . .
O2 S1 C1 108.90(10) . .
O1 S1 C1 107.24(11) . .
N1 S1 C1 107.46(10) . .

loop_
_geom_bond_atom_site_label_1
_geom_bond_atom_site_label_2
_geom_bond_distance
_geom_bond_site_symmetry_2
C1 C6 1.385(4) .
C1 C2 1.388(3) .
C1 S1 1.764(2) .
C2 C3 1.383(3) .
C2 H2 0.9500 .
C3 C4 1.370(4) .
C3 H3 0.9500 .
C4 C5 1.404(4) .
C4 C7 1.509(3) .
C5 C6 1.382(4) .
C5 H5 0.9500 .
C6 H6 0.9500 .
C7 H7A 0.9800 .
C7 H7B 0.9800 .
C7 H7C 0.9800 .
C8 N2 1.277(3) .
C8 C13 1.504(3) .
C8 C9 1.508(3) .
C9 C10 1.528(3) .
C9 H9A 0.9900 .
C9 H9B 0.9900 .
C10 C11 1.527(3) .
C10 H10A 0.9900 .
C10 H10B 0.9900 .
C11 C12 1.504(3) .
C11 H11A 0.9900 .
C11 H11B 0.9900 .
C12 C16 1.510(3) .
C12 C13 1.521(3) .
C12 H12 1.0000 .
C13 C14 1.447(3) .
C13 C16 1.555(3) .
C14 C15 1.185(4) .
C16 C17 1.478(3) .
C16 H16 1.0000 .
C17 O3 1.214(3) .
C17 O4 1.326(3) .
C18 O4 1.457(3) .
C18 C19 1.475(4) .
C18 H18A 0.9900 .
C18 H18B 0.9900 .
C19 H19A 0.9800 .
C19 H19B 0.9800 .
C19 H19C 0.9800 .
C20 C21 1.349(11) .
C20 C22 1.361(10) 2_655
C20 H20 0.9500 .
C21 C22 1.272(10) .
C21 H21 0.9500 .
C22 C20 1.361(10) 2_655
C22 H22 0.9500 .
N1 N2 1.401(2) .
N1 S1 1.6432(19) .
N1 H1 0.8544 .
C15 H15 0.9500 .
O1 S1 1.4313(19) .
O2 S1 1.4305(17) .

loop_
_platon_squeeze_void_nr
_platon_squeeze_void_average_x
_platon_squeeze_void_average_y
_platon_squeeze_void_average_z
_platon_squeeze_void_volume
_platon_squeeze_void_count_electrons
_platon_squeeze_void_content
1 0.000 0.500 -0.013 396 93 'disordered benzene'
2 0.500 1.000 -0.007 396 93 'disordered benzene'
